data_1561069
loop_
_publ_author_name
'Dolyniuk, Juli-Anna'
'Lee, Shannon'
'Tran, Nhon'
'Wang, Jian'
'Wang, Lin-Lin'
'Kovnir, Kirill'

_publ_section_title
;
 Eu2P7X and Ba2As7X (X&#x202F;=&#x202F;Br, I): Chiral double-Zintl salts
 containing heptapnictotricyclane clusters
;
_journal_name_full 'Journal of Solid State Chemistry'
_journal_page_first 195
_journal_page_last 202
_journal_paper_doi 10.1016/j.jssc.2018.04.026
_journal_volume 263
_journal_year 2018
_chemical_formula_sum 'As7 I Sr2'
_chemical_formula_weight 826.58
_space_group_crystal_system cubic
_space_group_IT_number 198
_space_group_name_Hall 'P 2ac 2ab 3'
_space_group_name_H-M_alt 'P 21 3'
_atom_sites_solution_hydrogens .
_cell_angle_alpha 90
_cell_angle_beta 90
_cell_angle_gamma 90
_cell_formula_units_Z 4
_cell_length_a 10.261(6)
_cell_length_b 10.261(6)
_cell_length_c 10.261(6)
_cell_measurement_reflns_used 10970
_cell_measurement_temperature 90(2)
_cell_measurement_theta_max 28.27
_cell_measurement_theta_min 2.81
_cell_volume 1080.4(11)
_computing_structure_refinement 'SHELXL-2016/6 (Sheldrick, 2016)'
_diffrn_ambient_temperature 90(2)
_diffrn_measured_fraction_theta_full 1.000
_diffrn_measured_fraction_theta_max 1.000
_diffrn_measurement_device_type 'Bruker APEX II CCD area-detector'
_diffrn_measurement_method 'profile data from \w scans'
_diffrn_radiation_type MoK\a
_diffrn_radiation_wavelength 0.71073
_diffrn_reflns_av_R_equivalents 0.1547
_diffrn_reflns_av_unetI/netI 0.0673
_diffrn_reflns_Laue_measured_fraction_full 1.000
_diffrn_reflns_Laue_measured_fraction_max 1.000
_diffrn_reflns_limit_h_max 13
_diffrn_reflns_limit_h_min -13
_diffrn_reflns_limit_k_max 13
_diffrn_reflns_limit_k_min -13
_diffrn_reflns_limit_l_max 13
_diffrn_reflns_limit_l_min -13
_diffrn_reflns_number 10970
_diffrn_reflns_point_group_measured_fraction_full 1.000
_diffrn_reflns_point_group_measured_fraction_max 1.000
_diffrn_reflns_theta_full 25.242
_diffrn_reflns_theta_max 28.268
_diffrn_reflns_theta_min 2.807
_diffrn_source 'fine-focus sealed tube'
_exptl_absorpt_coefficient_mu 33.940
_exptl_absorpt_correction_T_max 0.38
_exptl_absorpt_correction_T_min 0.24
_exptl_absorpt_correction_type multi-scan
_exptl_absorpt_process_details 'SADABS v2.03 (Bruker, 2003)'
_exptl_crystal_colour black
_exptl_crystal_density_diffrn 5.082
_exptl_crystal_description block
_exptl_crystal_F_000 1440
_exptl_crystal_size_max 0.050
_exptl_crystal_size_mid 0.040
_exptl_crystal_size_min 0.035
_refine_diff_density_max 1.090
_refine_diff_density_min -1.353
_refine_diff_density_rms 0.291
_refine_ls_abs_structure_details
;
 Flack x determined using 269 quotients [(I+)-(I-)]/[(I+)+(I-)]
 (Parsons, Flack and Wagner, Acta Cryst. B69 (2013) 249-259).
;
_refine_ls_abs_structure_Flack -0.02(3)
_refine_ls_extinction_coef .
_refine_ls_extinction_method none
_refine_ls_goodness_of_fit_ref 1.044
_refine_ls_hydrogen_treatment undef
_refine_ls_matrix_type full
_refine_ls_number_parameters 31
_refine_ls_number_reflns 911
_refine_ls_number_restraints 0
_refine_ls_restrained_S_all 1.044
_refine_ls_R_factor_all 0.0594
_refine_ls_R_factor_gt 0.0406
_refine_ls_shift/su_max 0.000
_refine_ls_shift/su_mean 0.000
_refine_ls_structure_factor_coef Fsqd
_refine_ls_weighting_details 'w=1/[\s^2^(Fo^2^)+(0.0272P)^2^+0.6044P] where P=(Fo^2^+2Fc^2^)/3'
_refine_ls_weighting_scheme calc
_refine_ls_wR_factor_gt 0.0743
_refine_ls_wR_factor_ref 0.0814
_reflns_Friedel_coverage 0.732
_reflns_Friedel_fraction_full 1.000
_reflns_Friedel_fraction_max 1.000
_reflns_number_gt 731
_reflns_number_total 911
_reflns_threshold_expression 'I > 2\s(I)'
_cod_data_source_file JSSC-2018-263-195.cif
_cod_data_source_block 6
_cod_original_cell_volume 1080.4(19)
_cod_database_code 1561069
_shelx_space_group_comment
;
The symmetry employed for this shelxl refinement is uniquely defined
by the following loop, which should always be used as a source of
symmetry information in preference to the above space-group names.
They are only intended as comments.
;
_shelx_estimated_absorpt_t_min 0.282
_shelx_estimated_absorpt_t_max 0.383

loop_
_space_group_symop_operation_xyz
'x, y, z'
'-x+1/2, -y, z+1/2'
'-x, y+1/2, -z+1/2'
'x+1/2, -y+1/2, -z'
'z, x, y'
'z+1/2, -x+1/2, -y'
'-z+1/2, -x, y+1/2'
'-z, x+1/2, -y+1/2'
'y, z, x'
'-y, z+1/2, -x+1/2'
'y+1/2, -z+1/2, -x'
'-y+1/2, -z, x+1/2'

loop_
_atom_site_label
_atom_site_type_symbol
_atom_site_fract_x
_atom_site_fract_y
_atom_site_fract_z
_atom_site_U_iso_or_equiv
_atom_site_adp_type
_atom_site_occupancy
_atom_site_site_symmetry_order
_atom_site_calc_flag
_atom_site_refinement_flags_posn
_atom_site_refinement_flags_adp
_atom_site_refinement_flags_occupancy
_atom_site_disorder_assembly
_atom_site_disorder_group
As1 As 0.98105(16) 0.63866(16) 0.55914(15) 0.0136(4) Uani 1 1 d . . . . .
As2 As 0.85608(18) 0.81660(16) 0.47594(17) 0.0146(4) Uani 1 1 d . . . . .
As3 As 0.22283(16) 0.22283(16) 0.22283(16) 0.0142(7) Uani 1 3 d S T P . .
I1 I 0.84622(11) 0.84622(11) 0.84622(11) 0.0169(4) Uani 1 3 d S T P . .
Sr1 Sr 0.40106(15) 0.40106(15) 0.40106(15) 0.0164(6) Uani 1 3 d S T P . .
Sr2 Sr 0.65144(14) 0.65144(14) 0.65144(14) 0.0145(6) Uani 1 3 d S T P . .

loop_
_atom_site_aniso_label
_atom_site_aniso_U_11
_atom_site_aniso_U_22
_atom_site_aniso_U_33
_atom_site_aniso_U_23
_atom_site_aniso_U_13
_atom_site_aniso_U_12
As1 0.0128(8) 0.0145(9) 0.0135(8) -0.0008(7) -0.0004(7) 0.0002(7)
As2 0.0147(9) 0.0150(9) 0.0142(8) -0.0019(7) -0.0006(8) -0.0002(7)
As3 0.0142(7) 0.0142(7) 0.0142(7) -0.0005(7) -0.0005(7) -0.0005(7)
I1 0.0169(4) 0.0169(4) 0.0169(4) -0.0014(4) -0.0014(4) -0.0014(4)
Sr1 0.0164(6) 0.0164(6) 0.0164(6) -0.0020(6) -0.0020(6) -0.0020(6)
Sr2 0.0145(6) 0.0145(6) 0.0145(6) -0.0007(7) -0.0007(7) -0.0007(7)

loop_
_atom_type_symbol
_atom_type_description
_atom_type_scat_dispersion_real
_atom_type_scat_dispersion_imag
_atom_type_scat_source
As As 0.0499 2.0058 'International Tables Vol C Tables 4.2.6.8 and 6.1.1.4'
I I -0.4742 1.8119 'International Tables Vol C Tables 4.2.6.8 and 6.1.1.4'
Sr Sr -1.5307 3.2498 'International Tables Vol C Tables 4.2.6.8 and 6.1.1.4'

loop_
_geom_angle_atom_site_label_1
_geom_angle_atom_site_label_2
_geom_angle_atom_site_label_3
_geom_angle
_geom_angle_site_symmetry_1
_geom_angle_site_symmetry_3
As2 As1 As1 103.99(6) . 12_664
As2 As1 As1 104.90(6) . 6_566
As1 As1 As1 60.0 12_664 6_566
As2 As1 Sr2 63.33(6) . .
As1 As1 Sr2 69.17(8) 12_664 .
As1 As1 Sr2 123.00(7) 6_566 .
As2 As1 Sr2 65.11(6) . 4_566
As1 As1 Sr2 122.94(7) 12_664 4_566
As1 As1 Sr2 69.10(8) 6_566 4_566
Sr2 As1 Sr2 128.40(6) . 4_566
As2 As1 Sr1 126.38(7) . 2_665
As1 As1 Sr1 111.79(6) 12_664 2_665
As1 As1 Sr1 127.19(3) 6_566 2_665
Sr2 As1 Sr1 93.59(5) . 2_665
Sr2 As1 Sr1 118.90(6) 4_566 2_665
As1 As2 As3 100.29(9) . 3_655
As1 As2 Sr1 118.33(7) . 4_566
As3 As2 Sr1 138.55(9) 3_655 4_566
As1 As2 Sr2 75.51(6) . .
As3 As2 Sr2 92.52(7) 3_655 .
Sr1 As2 Sr2 110.37(7) 4_566 .
As1 As2 Sr2 74.09(6) . 4_566
As3 As2 Sr2 90.75(6) 3_655 4_566
Sr1 As2 Sr2 86.22(6) 4_566 4_566
Sr2 As2 Sr2 149.52(6) . 4_566
As2 As3 As2 100.95(9) 7_564 11_456
As2 As3 As2 100.95(9) 7_564 3_645
As2 As3 As2 100.95(9) 11_456 3_645
As2 As3 Sr1 117.04(7) 7_564 .
As2 As3 Sr1 117.04(7) 11_456 .
As2 As3 Sr1 117.04(7) 3_645 .
Sr2 I1 Sr1 95.58(3) . 3_656
Sr2 I1 Sr1 95.58(3) . 2_665
Sr1 I1 Sr1 119.066(11) 3_656 2_665
Sr2 I1 Sr1 95.58(3) . 4_566
Sr1 I1 Sr1 119.066(11) 3_656 4_566
Sr1 I1 Sr1 119.066(11) 2_665 4_566
As3 Sr1 As2 131.95(5) . 12_664
As3 Sr1 As2 131.95(5) . 8_646
As2 Sr1 As2 80.20(7) 12_664 8_646
As3 Sr1 As2 131.95(5) . 4_466
As2 Sr1 As2 80.20(7) 12_664 4_466
As2 Sr1 As2 80.20(7) 8_646 4_466
As3 Sr1 I1 85.43(4) . 4_466
As2 Sr1 I1 76.11(4) 12_664 4_466
As2 Sr1 I1 142.15(8) 8_646 4_466
As2 Sr1 I1 67.06(4) 4_466 4_466
As3 Sr1 I1 85.43(4) . 3_646
As2 Sr1 I1 142.15(8) 12_664 3_646
As2 Sr1 I1 67.06(4) 8_646 3_646
As2 Sr1 I1 76.11(4) 4_466 3_646
I1 Sr1 I1 119.372(12) 4_466 3_646
As3 Sr1 I1 85.43(4) . 2_664
As2 Sr1 I1 67.06(4) 12_664 2_664
As2 Sr1 I1 76.11(4) 8_646 2_664
As2 Sr1 I1 142.15(8) 4_466 2_664
I1 Sr1 I1 119.372(12) 4_466 2_664
I1 Sr1 I1 119.372(12) 3_646 2_664
As3 Sr1 As1 65.26(5) . 10_646
As2 Sr1 As1 121.15(4) 12_664 10_646
As2 Sr1 As1 67.26(4) 8_646 10_646
As2 Sr1 As1 135.13(5) 4_466 10_646
I1 Sr1 As1 150.57(9) 4_466 10_646
I1 Sr1 As1 63.36(4) 3_646 10_646
I1 Sr1 As1 58.49(4) 2_664 10_646
As3 Sr1 As1 65.26(5) . 6_466
As2 Sr1 As1 135.13(5) 12_664 6_466
As2 Sr1 As1 121.15(4) 8_646 6_466
As2 Sr1 As1 67.26(4) 4_466 6_466
I1 Sr1 As1 63.36(4) 4_466 6_466
I1 Sr1 As1 58.49(4) 3_646 6_466
I1 Sr1 As1 150.57(9) 2_664 6_466
As1 Sr1 As1 103.73(5) 10_646 6_466
As3 Sr1 As1 65.26(5) . 2_664
As2 Sr1 As1 67.26(4) 12_664 2_664
As2 Sr1 As1 135.13(5) 8_646 2_664
As2 Sr1 As1 121.15(4) 4_466 2_664
I1 Sr1 As1 58.49(4) 4_466 2_664
I1 Sr1 As1 150.57(9) 3_646 2_664
I1 Sr1 As1 63.36(4) 2_664 2_664
As1 Sr1 As1 103.73(5) 10_646 2_664
As1 Sr1 As1 103.73(5) 6_466 2_664
As3 Sr1 Sr2 180.00(5) . .
As2 Sr1 Sr2 48.05(5) 12_664 .
As2 Sr1 Sr2 48.05(5) 8_646 .
As2 Sr1 Sr2 48.05(5) 4_466 .
I1 Sr1 Sr2 94.57(4) 4_466 .
I1 Sr1 Sr2 94.57(4) 3_646 .
I1 Sr1 Sr2 94.57(4) 2_664 .
As1 Sr1 Sr2 114.74(5) 10_646 .
As1 Sr1 Sr2 114.74(5) 6_466 .
As1 Sr1 Sr2 114.74(5) 2_664 .
As2 Sr2 As2 108.13(6) 9 5
As2 Sr2 As2 108.13(6) 9 .
As2 Sr2 As2 108.13(6) 5 .
As2 Sr2 As2 108.73(3) 9 12_664
As2 Sr2 As2 141.93(6) 5 12_664
As2 Sr2 As2 68.57(6) . 12_664
As2 Sr2 As2 141.93(6) 9 4_466
As2 Sr2 As2 68.57(6) 5 4_466
As2 Sr2 As2 108.73(3) . 4_466
As2 Sr2 As2 76.66(6) 12_664 4_466
As2 Sr2 As2 68.57(6) 9 8_646
As2 Sr2 As2 108.73(3) 5 8_646
As2 Sr2 As2 141.93(6) . 8_646
As2 Sr2 As2 76.66(6) 12_664 8_646
As2 Sr2 As2 76.66(6) 4_466 8_646
As2 Sr2 I1 69.22(5) 9 .
As2 Sr2 I1 69.22(5) 5 .
As2 Sr2 I1 69.22(5) . .
As2 Sr2 I1 134.27(4) 12_664 .
As2 Sr2 I1 134.27(4) 4_466 .
As2 Sr2 I1 134.27(4) 8_646 .
As2 Sr2 As1 69.58(5) 9 .
As2 Sr2 As1 134.36(9) 5 .
As2 Sr2 As1 41.15(5) . .
As2 Sr2 As1 69.14(4) 12_664 .
As2 Sr2 As1 140.97(5) 4_466 .
As2 Sr2 As1 111.82(5) 8_646 .
I1 Sr2 As1 67.76(5) . .
As2 Sr2 As1 41.15(5) 9 9
As2 Sr2 As1 69.58(5) 5 9
As2 Sr2 As1 134.36(9) . 9
As2 Sr2 As1 140.97(5) 12_664 9
As2 Sr2 As1 111.82(5) 4_466 9
As2 Sr2 As1 69.14(4) 8_646 9
I1 Sr2 As1 67.76(5) . 9
As1 Sr2 As1 106.57(5) . 9
As2 Sr2 As1 134.36(9) 9 5
As2 Sr2 As1 41.15(5) 5 5
As2 Sr2 As1 69.58(5) . 5
As2 Sr2 As1 111.82(5) 12_664 5
As2 Sr2 As1 69.14(4) 4_466 5
As2 Sr2 As1 140.97(5) 8_646 5
I1 Sr2 As1 67.76(5) . 5
As1 Sr2 As1 106.57(5) . 5
As1 Sr2 As1 106.57(5) 9 5
As2 Sr2 As1 70.17(4) 9 12_664
As2 Sr2 As1 175.95(9) 5 12_664
As2 Sr2 As1 69.42(4) . 12_664
As2 Sr2 As1 40.80(4) 12_664 12_664
As2 Sr2 As1 115.12(8) 4_466 12_664
As2 Sr2 As1 74.28(5) 8_646 12_664
I1 Sr2 As1 106.75(5) . 12_664
As1 Sr2 As1 41.73(5) . 12_664
As1 Sr2 As1 109.62(2) 9 12_664
As1 Sr2 As1 137.55(3) 5 12_664
As2 Sr2 As1 69.42(4) 9 8_646
As2 Sr2 As1 70.17(4) 5 8_646
As2 Sr2 As1 175.95(9) . 8_646
As2 Sr2 As1 115.12(8) 12_664 8_646
As2 Sr2 As1 74.28(5) 4_466 8_646
As2 Sr2 As1 40.80(4) 8_646 8_646
I1 Sr2 As1 106.75(5) . 8_646
As1 Sr2 As1 137.55(3) . 8_646
As1 Sr2 As1 41.73(5) 9 8_646
As1 Sr2 As1 109.62(2) 5 8_646
As1 Sr2 As1 112.05(4) 12_664 8_646

loop_
_geom_bond_atom_site_label_1
_geom_bond_atom_site_label_2
_geom_bond_distance
_geom_bond_site_symmetry_2
As1 As2 2.389(3) .
As1 As1 2.504(3) 12_664
As1 As1 2.504(3) 6_566
As1 Sr2 3.515(3) .
As1 Sr2 3.516(3) 4_566
As1 Sr1 3.733(3) 2_665
As2 As3 2.396(3) 3_655
As2 Sr1 3.194(3) 4_566
As2 Sr2 3.244(3) .
As2 Sr2 3.317(3) 4_566
As3 Sr1 3.168(4) .
I1 Sr2 3.462(4) .
I1 Sr1 3.671(2) 3_656
I1 Sr1 3.671(2) 2_665
I1 Sr1 3.671(2) 4_566
Sr1 Sr2 4.450(5) .
